data_4310139
loop_
_publ_author_name
'Angela L. Reiff'
'Eva M. Garcia-Frutos'
'Jun Mo Gil'
'Oren P. Anderson'
'Louis S. Hegedus'

_publ_section_title
;
Synthesis and Properties of Cobalt(III) Complexes of 4-Substituted
Pyridine-Capped Dioxocyclams
;
_journal_name_full 'Inorganic Chemistry'
_journal_page_first 9162
_journal_page_last 9174
_journal_paper_doi 10.1021/ic050200h
_journal_volume 44
_journal_year 2005
_chemical_formula_sum 'C20 H35 Co N4 O7'
_chemical_formula_weight 502.45
_chemical_name_systematic
; 
 ? 
;
_space_group_IT_number 14
_symmetry_cell_setting monoclinic
_symmetry_space_group_name_Hall '-P 2yn'
_symmetry_space_group_name_H-M 'P 1 21/n 1'
_atom_sites_solution_hydrogens geom
_atom_sites_solution_primary direct
_atom_sites_solution_secondary difmap
_audit_creation_method SHELXL-97
_cell_angle_alpha 90.00
_cell_angle_beta 93.177(3)
_cell_angle_gamma 90.00
_cell_formula_units_Z 4
_cell_length_a 10.130(2)
_cell_length_b 22.392(5)
_cell_length_c 10.637(2)
_cell_measurement_temperature 173(2)
_cell_volume 2409.1(8)
_computing_cell_refinement 'Bruker SMART'
_computing_data_collection 'Bruker SMART'
_computing_data_reduction 'Bruker SAINT'
_computing_molecular_graphics 'Bruker SHELXTL'
_computing_publication_material 'Bruker SHELXTL'
_computing_structure_refinement 'Bruker SHELXTL'
_computing_structure_solution 'Bruker SHELXTL'
_diffrn_ambient_temperature 173(2)
_diffrn_measured_fraction_theta_full 0.997
_diffrn_measured_fraction_theta_max 0.997
_diffrn_measurement_device_type 'CCD area detector'
_diffrn_measurement_method 'phi and omega scans'
_diffrn_radiation_monochromator graphite
_diffrn_radiation_source 'fine-focus sealed tube'
_diffrn_radiation_type MoK\a
_diffrn_radiation_wavelength 0.71073
_diffrn_reflns_av_R_equivalents 0.0519
_diffrn_reflns_av_sigmaI/netI 0.0356
_diffrn_reflns_limit_h_max 11
_diffrn_reflns_limit_h_min -11
_diffrn_reflns_limit_k_max 24
_diffrn_reflns_limit_k_min -24
_diffrn_reflns_limit_l_max 11
_diffrn_reflns_limit_l_min -11
_diffrn_reflns_number 14999
_diffrn_reflns_theta_full 23.34
_diffrn_reflns_theta_max 23.34
_diffrn_reflns_theta_min 2.12
_exptl_absorpt_coefficient_mu 0.758
_exptl_absorpt_correction_T_max 0.8631
_exptl_absorpt_correction_T_min 0.7029
_exptl_absorpt_correction_type multi-scan
_exptl_absorpt_process_details 'SADABS (Sheldrick, 1997)'
_exptl_crystal_colour purple
_exptl_crystal_density_diffrn 1.385
_exptl_crystal_density_meas ?
_exptl_crystal_density_method .
_exptl_crystal_description cubes
_exptl_crystal_F_000 1064
_exptl_crystal_size_max 0.50
_exptl_crystal_size_mid 0.50
_exptl_crystal_size_min 0.20
_refine_diff_density_max 1.082
_refine_diff_density_min -0.599
_refine_diff_density_rms 0.193
_refine_ls_extinction_method none
_refine_ls_goodness_of_fit_ref 1.150
_refine_ls_hydrogen_treatment constr
_refine_ls_matrix_type full
_refine_ls_number_parameters 289
_refine_ls_number_reflns 3479
_refine_ls_number_restraints 0
_refine_ls_restrained_S_all 1.150
_refine_ls_R_factor_all 0.0562
_refine_ls_R_factor_gt 0.0531
_refine_ls_shift/su_max 0.000
_refine_ls_shift/su_mean 0.000
_refine_ls_structure_factor_coef Fsqd
_refine_ls_weighting_details 'calc w=1/[\s^2^(Fo^2^)+(0.0680P)^2^+4.7153P] where P=(Fo^2^+2Fc^2^)/3'
_refine_ls_weighting_scheme calc
_refine_ls_wR_factor_gt 0.1354
_refine_ls_wR_factor_ref 0.1375
_reflns_number_gt 3221
_reflns_number_total 3479
_reflns_threshold_expression >2sigma(I)
_cod_data_source_file ic050200hsi20050204_103054_1.cif
_cod_data_source_block lsh129m
_cod_depositor_comments
;
The following automatic conversions were performed:
'_symmetry_cell_setting' value 'Monoclinic' changed to 'monoclinic'
according to '/home/saulius/struct/CIF-dictionaries/cif_core.dic'
dictionary named 'cif_core.dic' version 2.4.1 from
2010-06-29.

'_exptl_absorpt_correction_type' value 'multi scan' changed
to 'multi-scan' according to
'/home/saulius/struct/CIF-dictionaries/cif_core.dic' dictionary named
'cif_core.dic' version 2.4.1 from 2010-06-29.

Automatic conversion script
Id: cif_fix_enum 1527 2010-12-29 10:47:43Z saulius 
;
_cod_original_cell_volume 2409.0(8)
_cod_database_code 4310139

loop_
_symmetry_equiv_pos_as_xyz
'x, y, z'
'-x+1/2, y+1/2, -z+1/2'
'-x, -y, -z'
'x-1/2, -y-1/2, z-1/2'

loop_
_atom_site_label
_atom_site_type_symbol
_atom_site_fract_x
_atom_site_fract_y
_atom_site_fract_z
_atom_site_U_iso_or_equiv
_atom_site_adp_type
_atom_site_occupancy
_atom_site_symmetry_multiplicity
_atom_site_calc_flag
_atom_site_refinement_flags
_atom_site_disorder_assembly
_atom_site_disorder_group
Co1 Co 0.17572(4) 0.892855(19) 0.25412(4) 0.0132(2) Uani 1 1 d . . .
N1 N 0.2803(3) 0.82752(13) 0.1918(3) 0.0171(6) Uani 1 1 d . . .
N2 N 0.2429(3) 0.95325(12) 0.1424(3) 0.0143(6) Uani 1 1 d . . .
N3 N 0.0812(3) 0.96076(13) 0.3281(3) 0.0171(6) Uani 1 1 d . . .
H3A H 0.0320 0.9570 0.3933 0.020 Uiso 1 1 calc R . .
N4 N 0.0960(3) 0.83402(13) 0.3629(3) 0.0195(7) Uani 1 1 d . . .
O1 O 0.4175(3) 0.78149(11) 0.0548(2) 0.0275(6) Uani 1 1 d . . .
O2 O 0.2620(2) 0.89494(10) -0.0732(2) 0.0207(6) Uani 1 1 d . . .
O3 O -0.1620(3) 0.87578(14) 0.0346(3) 0.0312(7) Uani 1 1 d . . .
O5 O 0.0403(2) 0.88232(10) 0.1232(2) 0.0170(5) Uani 1 1 d . . .
O6 O 0.3260(2) 0.90842(11) 0.3723(2) 0.0200(6) Uani 1 1 d . . .
O7 O -0.1629(2) 0.89548(11) 0.3320(2) 0.0245(6) Uani 1 1 d . . .
O8 O 0.2201(3) 0.91722(14) 0.5522(3) 0.0346(7) Uani 1 1 d . . .
C1 C 0.3564(3) 0.82634(16) 0.0923(3) 0.0183(8) Uani 1 1 d . . .
C2 C 0.3731(3) 0.88521(16) 0.0155(3) 0.0177(8) Uani 1 1 d . . .
C3 C 0.2176(4) 0.84367(17) -0.1436(4) 0.0297(9) Uani 1 1 d . . .
H3B H 0.1426 0.8547 -0.2010 0.045 Uiso 1 1 calc R . .
H3C H 0.1902 0.8126 -0.0857 0.045 Uiso 1 1 calc R . .
H3D H 0.2898 0.8285 -0.1924 0.045 Uiso 1 1 calc R . .
C4 C 0.5008(4) 0.88236(17) -0.0554(4) 0.0238(8) Uani 1 1 d . . .
H4A H 0.5108 0.9194 -0.1031 0.036 Uiso 1 1 calc R . .
H4B H 0.4965 0.8484 -0.1135 0.036 Uiso 1 1 calc R . .
H4C H 0.5766 0.8775 0.0050 0.036 Uiso 1 1 calc R . .
C5 C 0.3766(3) 0.94138(16) 0.0963(3) 0.0164(7) Uani 1 1 d . . .
H5A H 0.4411 0.9362 0.1688 0.020 Uiso 1 1 calc R . .
H5B H 0.4051 0.9758 0.0460 0.020 Uiso 1 1 calc R . .
C6 C 0.2353(3) 1.01325(15) 0.2020(3) 0.0178(8) Uani 1 1 d . . .
H6A H 0.2441 1.0448 0.1378 0.021 Uiso 1 1 calc R . .
H6B H 0.3082 1.0180 0.2672 0.021 Uiso 1 1 calc R . .
C7 C 0.1012(3) 1.01933(15) 0.2624(3) 0.0180(8) Uani 1 1 d . . .
C8 C -0.0120(4) 1.02778(17) 0.1634(3) 0.0223(8) Uani 1 1 d . . .
H8A H -0.0136 0.9942 0.1041 0.033 Uiso 1 1 calc R . .
H8B H 0.0007 1.0652 0.1177 0.033 Uiso 1 1 calc R . .
H8C H -0.0960 1.0294 0.2048 0.033 Uiso 1 1 calc R . .
C9 C 0.1062(4) 1.07114(17) 0.3560(4) 0.0274(9) Uani 1 1 d . . .
H9A H 0.1796 1.0650 0.4187 0.041 Uiso 1 1 calc R . .
H9B H 0.0229 1.0730 0.3984 0.041 Uiso 1 1 calc R . .
H9C H 0.1194 1.1087 0.3110 0.041 Uiso 1 1 calc R . .
C15 C 0.1981(4) 0.78619(16) 0.3847(3) 0.0212(8) Uani 1 1 d . . .
H15A H 0.1549 0.7498 0.4159 0.025 Uiso 1 1 calc R . .
H15B H 0.2641 0.7996 0.4509 0.025 Uiso 1 1 calc R . .
C16 C 0.2698(4) 0.77052(16) 0.2647(4) 0.0209(8) Uani 1 1 d . . .
C17 C 0.1954(4) 0.72266(18) 0.1823(4) 0.0350(10) Uani 1 1 d . . .
H17A H 0.2448 0.7145 0.1076 0.052 Uiso 1 1 calc R . .
H17B H 0.1070 0.7375 0.1563 0.052 Uiso 1 1 calc R . .
H17C H 0.1874 0.6858 0.2311 0.052 Uiso 1 1 calc R . .
C18 C 0.4051(4) 0.7450(2) 0.3117(4) 0.0363(11) Uani 1 1 d . . .
H18A H 0.4557 0.7338 0.2394 0.054 Uiso 1 1 calc R . .
H18B H 0.3916 0.7096 0.3638 0.054 Uiso 1 1 calc R . .
H18C H 0.4540 0.7752 0.3619 0.054 Uiso 1 1 calc R . .
C19 C -0.0846(3) 0.86931(15) 0.1262(3) 0.0170(8) Uani 1 1 d . . .
C20 C 0.3228(4) 0.91451(17) 0.4924(4) 0.0238(9) Uani 1 1 d . . .
C21 C -0.1367(4) 0.84501(16) 0.2518(3) 0.0199(8) Uani 1 1 d . . .
C22 C -0.2753(4) 0.9318(2) 0.2929(4) 0.0359(10) Uani 1 1 d . . .
H22A H -0.2845 0.9644 0.3533 0.054 Uiso 1 1 calc R . .
H22B H -0.3555 0.9072 0.2896 0.054 Uiso 1 1 calc R . .
H22C H -0.2624 0.9485 0.2093 0.054 Uiso 1 1 calc R . .
C23 C -0.2605(4) 0.80677(19) 0.2264(4) 0.0299(9) Uani 1 1 d . . .
H23A H -0.2912 0.7919 0.3063 0.045 Uiso 1 1 calc R . .
H23B H -0.2394 0.7729 0.1727 0.045 Uiso 1 1 calc R . .
H23C H -0.3300 0.8310 0.1838 0.045 Uiso 1 1 calc R . .
C24 C -0.0342(4) 0.80562(18) 0.3238(4) 0.0265(9) Uani 1 1 d . . .
H24A H -0.0523 0.7651 0.3428 0.032 Uiso 1 1 calc R . .
C25 C 0.4566(4) 0.9175(2) 0.5636(4) 0.0423(12) Uani 1 1 d . . .
H25A H 0.4441 0.9219 0.6539 0.063 Uiso 1 1 calc R . .
H25B H 0.5062 0.9518 0.5338 0.063 Uiso 1 1 calc R . .
H25C H 0.5058 0.8807 0.5491 0.063 Uiso 1 1 calc R . .

loop_
_atom_site_aniso_label
_atom_site_aniso_U_11
_atom_site_aniso_U_22
_atom_site_aniso_U_33
_atom_site_aniso_U_23
_atom_site_aniso_U_13
_atom_site_aniso_U_12
Co1 0.0123(3) 0.0148(3) 0.0125(3) 0.00201(17) 0.00202(19) 0.00071(17)
N1 0.0166(15) 0.0183(16) 0.0161(15) 0.0026(12) -0.0009(12) 0.0025(12)
N2 0.0122(14) 0.0175(15) 0.0135(15) 0.0000(12) 0.0044(11) 0.0000(11)
N3 0.0174(15) 0.0194(16) 0.0152(15) 0.0022(12) 0.0074(12) 0.0022(12)
N4 0.0176(16) 0.0209(16) 0.0200(16) 0.0070(13) 0.0018(12) 0.0008(13)
O1 0.0343(16) 0.0207(14) 0.0282(15) -0.0018(11) 0.0087(12) 0.0090(12)
O2 0.0220(14) 0.0198(14) 0.0200(14) -0.0022(10) -0.0025(11) 0.0031(10)
O3 0.0187(14) 0.0511(18) 0.0236(15) 0.0082(13) -0.0011(12) -0.0081(13)
O5 0.0165(13) 0.0186(12) 0.0161(13) 0.0031(10) 0.0022(10) -0.0020(10)
O6 0.0182(13) 0.0254(13) 0.0162(14) 0.0013(10) 0.0002(10) 0.0022(11)
O7 0.0159(14) 0.0346(16) 0.0232(14) -0.0012(11) 0.0027(11) 0.0029(11)
O8 0.0302(16) 0.055(2) 0.0189(14) -0.0005(13) 0.0031(12) 0.0034(14)
C1 0.0164(18) 0.019(2) 0.0192(19) -0.0002(15) -0.0005(14) 0.0008(15)
C2 0.0141(18) 0.0224(19) 0.0167(19) 0.0006(14) 0.0017(14) 0.0022(14)
C3 0.034(2) 0.024(2) 0.030(2) -0.0081(17) -0.0094(18) 0.0021(17)
C4 0.019(2) 0.028(2) 0.025(2) 0.0009(16) 0.0092(16) 0.0043(16)
C5 0.0123(17) 0.0194(18) 0.0180(18) 0.0002(15) 0.0046(14) -0.0024(14)
C6 0.0170(18) 0.0154(18) 0.0215(19) -0.0014(14) 0.0044(15) -0.0014(14)
C7 0.0194(19) 0.0173(18) 0.0178(18) 0.0005(14) 0.0064(14) 0.0013(14)
C8 0.023(2) 0.022(2) 0.023(2) 0.0050(16) 0.0039(15) 0.0039(15)
C9 0.031(2) 0.023(2) 0.029(2) -0.0063(17) 0.0097(17) 0.0000(16)
C15 0.0184(19) 0.021(2) 0.024(2) 0.0100(15) 0.0006(15) 0.0031(15)
C16 0.0212(19) 0.0158(18) 0.026(2) 0.0059(15) 0.0055(16) 0.0015(15)
C17 0.041(3) 0.022(2) 0.044(3) -0.0042(18) 0.016(2) -0.0090(18)
C18 0.028(2) 0.038(3) 0.044(3) 0.021(2) 0.0085(19) 0.0150(19)
C19 0.0151(19) 0.0177(18) 0.0182(19) -0.0005(14) -0.0005(15) -0.0012(14)
C20 0.025(2) 0.024(2) 0.023(2) 0.0040(16) -0.0027(17) 0.0017(16)
C21 0.0143(18) 0.025(2) 0.0210(19) 0.0051(15) 0.0034(14) -0.0003(15)
C22 0.024(2) 0.047(3) 0.038(2) -0.003(2) 0.0058(18) 0.0098(19)
C23 0.019(2) 0.033(2) 0.037(2) 0.0096(19) 0.0003(17) -0.0077(17)
C24 0.0167(19) 0.026(2) 0.037(2) 0.0170(17) 0.0013(16) -0.0062(16)
C25 0.031(2) 0.067(3) 0.028(2) -0.001(2) -0.0083(19) -0.002(2)

loop_
_atom_type_symbol
_atom_type_description
_atom_type_scat_dispersion_real
_atom_type_scat_dispersion_imag
_atom_type_scat_source
C C 0.0033 0.0016 'International Tables Vol C Tables 4.2.6.8 and 6.1.1.4'
H H 0.0000 0.0000 'International Tables Vol C Tables 4.2.6.8 and 6.1.1.4'
N N 0.0061 0.0033 'International Tables Vol C Tables 4.2.6.8 and 6.1.1.4'
O O 0.0106 0.0060 'International Tables Vol C Tables 4.2.6.8 and 6.1.1.4'
Co Co 0.3494 0.9721 'International Tables Vol C Tables 4.2.6.8 and 6.1.1.4'

loop_
_geom_angle_atom_site_label_1
_geom_angle_atom_site_label_2
_geom_angle_atom_site_label_3
_geom_angle
_geom_angle_site_symmetry_1
_geom_angle_site_symmetry_3
_geom_angle_publ_flag
O5 Co1 N1 92.38(11) . . ?
O5 Co1 N2 84.40(11) . . ?
N1 Co1 N2 95.69(12) . . ?
O5 Co1 O6 173.09(10) . . ?
N1 Co1 O6 86.20(11) . . ?
N2 Co1 O6 89.01(11) . . ?
O5 Co1 N4 92.55(11) . . ?
N1 Co1 N4 86.88(12) . . ?
N2 Co1 N4 176.08(12) . . ?
O6 Co1 N4 94.13(11) . . ?
O5 Co1 N3 92.32(11) . . ?
N1 Co1 N3 175.29(12) . . ?
N2 Co1 N3 84.39(12) . . ?
O6 Co1 N3 89.09(11) . . ?
N4 Co1 N3 93.30(12) . . ?
C1 N1 C16 116.8(3) . . ?
C1 N1 Co1 129.1(2) . . ?
C16 N1 Co1 114.1(2) . . ?
C6 N2 C5 111.7(3) . . ?
C6 N2 Co1 109.8(2) . . ?
C5 N2 Co1 115.6(2) . . ?
C7 N3 Co1 113.8(2) . . ?
C15 N4 C24 109.2(3) . . ?
C15 N4 Co1 105.6(2) . . ?
C24 N4 Co1 120.4(2) . . ?
C3 O2 C2 115.6(3) . . ?
C19 O5 Co1 132.0(2) . . ?
C20 O6 Co1 126.6(2) . . ?
C22 O7 C21 115.9(3) . . ?
O1 C1 N1 125.5(3) . . ?
O1 C1 C2 115.9(3) . . ?
N1 C1 C2 118.6(3) . . ?
O2 C2 C5 103.7(3) . . ?
O2 C2 C4 109.4(3) . . ?
C5 C2 C4 108.6(3) . . ?
O2 C2 C1 111.4(3) . . ?
C5 C2 C1 113.6(3) . . ?
C4 C2 C1 109.9(3) . . ?
N2 C5 C2 109.9(3) . . ?
N2 C6 C7 108.9(3) . . ?
N3 C7 C8 108.2(3) . . ?
N3 C7 C9 111.1(3) . . ?
C8 C7 C9 110.6(3) . . ?
N3 C7 C6 105.2(3) . . ?
C8 C7 C6 111.7(3) . . ?
C9 C7 C6 109.9(3) . . ?
N4 C15 C16 112.7(3) . . ?
N1 C16 C18 113.3(3) . . ?
N1 C16 C15 106.5(3) . . ?
C18 C16 C15 105.5(3) . . ?
N1 C16 C17 110.0(3) . . ?
C18 C16 C17 108.8(3) . . ?
C15 C16 C17 112.8(3) . . ?
O3 C19 O5 122.4(3) . . ?
O3 C19 C21 119.3(3) . . ?
O5 C19 C21 118.3(3) . . ?
O8 C20 O6 125.3(3) . . ?
O8 C20 C25 119.3(4) . . ?
O6 C20 C25 115.4(3) . . ?
O7 C21 C23 111.5(3) . . ?
O7 C21 C24 107.2(3) . . ?
C23 C21 C24 107.0(3) . . ?
O7 C21 C19 108.3(3) . . ?
C23 C21 C19 110.9(3) . . ?
C24 C21 C19 112.1(3) . . ?
N4 C24 C21 117.0(3) . . ?

loop_
_geom_bond_atom_site_label_1
_geom_bond_atom_site_label_2
_geom_bond_distance
_geom_bond_site_symmetry_2
_geom_bond_publ_flag
Co1 O5 1.914(2) . ?
Co1 N1 1.944(3) . ?
Co1 N2 1.948(3) . ?
Co1 O6 1.951(2) . ?
Co1 N4 1.957(3) . ?
Co1 N3 1.983(3) . ?
N1 C1 1.343(5) . ?
N1 C16 1.501(4) . ?
N2 C6 1.490(4) . ?
N2 C5 1.490(4) . ?
N3 C7 1.505(4) . ?
N4 C15 1.498(5) . ?
N4 C24 1.502(5) . ?
O1 C1 1.257(4) . ?
O2 C3 1.429(4) . ?
O2 C2 1.445(4) . ?
O3 C19 1.225(4) . ?
O5 C19 1.300(4) . ?
O6 C20 1.287(5) . ?
O7 C22 1.442(5) . ?
O7 C21 1.449(5) . ?
O8 C20 1.250(5) . ?
C1 C2 1.565(5) . ?
C2 C5 1.522(5) . ?
C2 C4 1.534(5) . ?
C6 C7 1.540(5) . ?
C7 C8 1.525(5) . ?
C7 C9 1.528(5) . ?
C15 C16 1.544(5) . ?
C16 C18 1.543(5) . ?
C16 C17 1.553(6) . ?
C19 C21 1.562(5) . ?
C20 C25 1.517(6) . ?
C21 C23 1.529(5) . ?
C21 C24 1.535(5) . ?
